data_7100459
loop_
_publ_author_name
'Todd Marder'
'Andrei S. Batsanov'
'David N. Coventry'
'Andres Eduardo Goeta'
'Judith A.K. Howard'
'Robin N Perutz'

_publ_section_title
;
Selective Ir-Catalysed Borylation of Polycyclic
Aromatic Hydrocarbons: Structures of Naphthalene-2,6-bis(boronate),
Pyrene-2,7-bis(boronate) and Perylene-2,5,8,11-tetra(boronate) esters
;
_journal_name_full 'Chemical Communications'
_journal_paper_doi 10.1039/b501778e
_journal_year 2005
_chemical_absolute_configuration und
_chemical_formula_moiety 'C28 H32 B2 O4'
_chemical_formula_sum 'C28 H32 B2 O4'
_chemical_formula_weight 454.16
_space_group_IT_number 19
_symmetry_cell_setting orthorhombic
_symmetry_space_group_name_Hall 'P 2ac 2ab'
_symmetry_space_group_name_H-M 'P 21 21 21'
_cell_angle_alpha 90.00
_cell_angle_beta 90.00
_cell_angle_gamma 90.00
_cell_formula_units_Z 4
_cell_length_a 6.7931(5)
_cell_length_b 17.790(2)
_cell_length_c 20.368(2)
_cell_measurement_temperature 120(2)
_cell_volume 2461.5(4)
_diffrn_ambient_temperature 120(2)
_exptl_crystal_density_diffrn 1.226
_reflns_Friedel_coverage 0.77
_cod_database_code 7100459

loop_
_symmetry_equiv_pos_as_xyz
'x, y, z'
'-x+1/2, -y, z+1/2'
'-x, y+1/2, -z+1/2'
'x+1/2, -y+1/2, -z'

loop_
_atom_site_label
_atom_site_type_symbol
_atom_site_fract_x
_atom_site_fract_y
_atom_site_fract_z
_atom_site_U_iso_or_equiv
_atom_site_adp_type
_atom_site_occupancy
_atom_site_symmetry_multiplicity
_atom_site_calc_flag
_atom_site_refinement_flags
_atom_site_disorder_assembly
_atom_site_disorder_group
B1 B 0.1754(4) 0.02797(16) 0.59846(14) 0.0250(6) Uani 1 1 d D . .
B2 B 0.7445(4) 0.30599(15) 0.20604(13) 0.0224(6) Uani 1 1 d . . .
O1A O 0.2791(10) -0.0349(3) 0.6201(3) 0.0320(13) Uani 0.50 1 d PD A 1
O2A O -0.0073(9) 0.0339(3) 0.6225(3) 0.0313(13) Uani 0.50 1 d PD A 1
O1B O 0.2769(10) -0.0117(3) 0.6431(2) 0.0276(12) Uani 0.50 1 d PD A 2
O2B O -0.0239(9) 0.0123(3) 0.5989(3) 0.0277(11) Uani 0.50 1 d PD A 2
O3 O 0.6653(3) 0.36996(9) 0.17993(8) 0.0265(4) Uani 1 1 d . . .
O4 O 0.9007(3) 0.27847(9) 0.17169(8) 0.0284(4) Uani 1 1 d . . .
C1A C 0.1761(10) -0.1538(3) 0.6636(3) 0.0410(15) Uiso 0.50 1 d PD A 1
H11A H 0.3123 -0.1682 0.6732 0.062 Uiso 0.50 1 d PR A 1
H12A H 0.1428 -0.1687 0.6186 0.062 Uiso 0.50 1 d PR A 1
H13A H 0.0873 -0.1791 0.6944 0.062 Uiso 0.50 1 d PR A 1
C1B C 0.1949(10) -0.1429(3) 0.6335(3) 0.0382(15) Uiso 0.50 1 d PD A 2
H11B H 0.1715 -0.1351 0.5865 0.057 Uiso 0.50 1 d PR A 2
H12B H 0.1073 -0.1825 0.6497 0.057 Uiso 0.50 1 d PR A 2
H13B H 0.3322 -0.1580 0.6403 0.057 Uiso 0.50 1 d PR A 2
C2 C 0.1544(4) -0.06996(13) 0.67061(12) 0.0276(6) Uani 1 1 d D . .
C3A C 0.2531(11) -0.0467(4) 0.7368(3) 0.0494(17) Uiso 0.50 1 d PD A 1
H31A H 0.2425 0.0079 0.7425 0.074 Uiso 0.50 1 d PR A 1
H32A H 0.3922 -0.0612 0.7362 0.074 Uiso 0.50 1 d PR A 1
H33A H 0.1865 -0.0721 0.7733 0.074 Uiso 0.50 1 d PR A 1
C3B C 0.1906(10) -0.0791(3) 0.7418(2) 0.0356(14) Uiso 0.50 1 d PD A 2
H31B H 0.1656 -0.0313 0.7642 0.053 Uiso 0.50 1 d PR A 2
H32B H 0.3276 -0.0942 0.7489 0.053 Uiso 0.50 1 d PR A 2
H33B H 0.1025 -0.1178 0.7594 0.053 Uiso 0.50 1 d PR A 2
C4 C -0.1967(5) -0.09132(19) 0.62462(18) 0.0550(9) Uani 1 1 d . . .
H41 H -0.3224 -0.0661 0.6162 0.083 Uiso 1 1 d R A .
H42 H -0.1405 -0.1087 0.5830 0.083 Uiso 1 1 d R . .
H43 H -0.2184 -0.1344 0.6537 0.083 Uiso 1 1 d R . .
C5 C -0.0561(4) -0.03707(13) 0.65675(13) 0.0287(6) Uani 1 1 d . A .
C6 C -0.1558(6) -0.0025(2) 0.71590(17) 0.0609(10) Uani 1 1 d . . .
H61 H -0.2795 0.0211 0.7022 0.091 Uiso 1 1 d R A .
H62 H -0.1835 -0.0417 0.7484 0.091 Uiso 1 1 d R . .
H63 H -0.0691 0.0355 0.7354 0.091 Uiso 1 1 d R . .
C7 C 0.6218(5) 0.34855(19) 0.06500(13) 0.0442(8) Uani 1 1 d . . .
H71 H 0.4922 0.3724 0.0690 0.066 Uiso 1 1 d R . .
H72 H 0.6749 0.3578 0.0210 0.066 Uiso 1 1 d R . .
H73 H 0.6088 0.2943 0.0721 0.066 Uiso 1 1 d R . .
C8 C 0.7600(4) 0.38127(14) 0.11603(11) 0.0259(5) Uani 1 1 d . . .
C9 C 0.7866(5) 0.46483(15) 0.10511(14) 0.0407(7) Uani 1 1 d . . .
H91 H 0.6574 0.4893 0.1037 0.061 Uiso 1 1 d R . .
H92 H 0.8645 0.4861 0.1411 0.061 Uiso 1 1 d R . .
H93 H 0.8552 0.4732 0.0634 0.061 Uiso 1 1 d R . .
C10 C 1.0280(5) 0.29890(16) 0.06203(13) 0.0406(8) Uani 1 1 d . . .
H101 H 1.1531 0.2734 0.0710 0.061 Uiso 1 1 d R . .
H102 H 0.9305 0.2620 0.0473 0.061 Uiso 1 1 d R . .
H103 H 1.0474 0.3368 0.0277 0.061 Uiso 1 1 d R . .
C11 C 0.9557(4) 0.33679(14) 0.12409(12) 0.0252(5) Uani 1 1 d . . .
C12 C 1.1186(4) 0.38194(18) 0.15583(14) 0.0395(7) Uani 1 1 d . . .
H121 H 1.2277 0.3484 0.1674 0.059 Uiso 1 1 d R . .
H122 H 1.1653 0.4203 0.1250 0.059 Uiso 1 1 d R . .
H123 H 1.0685 0.4064 0.1956 0.059 Uiso 1 1 d R . .
C13 C 0.6628(4) 0.26769(13) 0.26918(12) 0.0234(5) Uani 1 1 d . . .
C14 C 0.7679(4) 0.20973(12) 0.29981(11) 0.0229(5) Uani 1 1 d . . .
H14 H 0.8913 0.1948 0.2822 0.027 Uiso 1 1 d R . .
C15 C 0.6953(4) 0.17334(12) 0.35586(11) 0.0199(5) Uani 1 1 d . . .
C16 C 0.8017(4) 0.11462(13) 0.38816(12) 0.0239(5) Uani 1 1 d . . .
H16 H 0.9254 0.0992 0.3711 0.029 Uiso 1 1 d R . .
C17 C 0.7299(4) 0.08047(13) 0.44246(12) 0.0241(5) Uani 1 1 d . . .
H17 H 0.8058 0.0425 0.4633 0.029 Uiso 1 1 d R . .
C18 C 0.5413(4) 0.10035(13) 0.46920(11) 0.0217(5) Uani 1 1 d . A .
C19 C 0.4591(4) 0.06363(13) 0.52326(12) 0.0241(5) Uani 1 1 d . . .
H19 H 0.5334 0.0258 0.5449 0.029 Uiso 1 1 d R A .
C20 C 0.2706(4) 0.08077(14) 0.54632(11) 0.0239(5) Uani 1 1 d . A .
C21 C 0.1657(4) 0.13916(12) 0.51625(11) 0.0222(5) Uani 1 1 d . . .
H21 H 0.0387 0.1520 0.5323 0.027 Uiso 1 1 d R A .
C22 C 0.2440(4) 0.17899(13) 0.46286(11) 0.0198(5) Uani 1 1 d . A .
C23 C 0.1395(4) 0.23944(13) 0.43130(11) 0.0220(5) Uani 1 1 d . . .
H23 H 0.0148 0.2543 0.4479 0.026 Uiso 1 1 d R A .
C24 C 0.2145(4) 0.27524(13) 0.37846(12) 0.0234(5) Uani 1 1 d . A .
H24 H 0.1421 0.3151 0.3590 0.028 Uiso 1 1 d R . .
C25 C 0.4018(4) 0.25445(12) 0.35130(11) 0.0206(5) Uani 1 1 d . . .
C26 C 0.4815(4) 0.28924(13) 0.29574(11) 0.0226(5) Uani 1 1 d . A .
H26 H 0.4104 0.3289 0.2754 0.027 Uiso 1 1 d R . .
C27 C 0.5101(4) 0.19549(12) 0.38164(11) 0.0182(5) Uani 1 1 d . A .
C28 C 0.4319(4) 0.15853(12) 0.43804(11) 0.0193(5) Uani 1 1 d . . .

loop_
_atom_site_aniso_label
_atom_site_aniso_U_11
_atom_site_aniso_U_22
_atom_site_aniso_U_33
_atom_site_aniso_U_23
_atom_site_aniso_U_13
_atom_site_aniso_U_12
B1 0.0308(16) 0.0247(14) 0.0195(13) -0.0002(11) 0.0040(13) -0.0015(12)
B2 0.0244(15) 0.0225(13) 0.0203(13) -0.0001(11) -0.0003(12) -0.0028(12)
O1A 0.031(2) 0.031(3) 0.034(3) 0.013(2) 0.007(3) -0.001(2)
O2A 0.041(3) 0.019(3) 0.033(3) 0.0056(19) 0.021(3) 0.006(2)
O1B 0.025(2) 0.033(3) 0.025(3) 0.0065(19) 0.001(2) -0.007(2)
O2B 0.032(2) 0.021(3) 0.031(3) 0.0065(18) 0.006(2) 0.001(2)
O3 0.0290(10) 0.0299(9) 0.0205(9) 0.0059(7) 0.0068(8) 0.0033(8)
O4 0.0338(10) 0.0264(9) 0.0251(9) 0.0059(7) 0.0079(8) 0.0027(8)
C2 0.0327(14) 0.0237(12) 0.0263(13) 0.0056(10) 0.0054(12) -0.0014(11)
C4 0.0426(19) 0.059(2) 0.063(2) -0.0131(17) -0.0182(18) 0.0139(17)
C5 0.0343(15) 0.0213(12) 0.0306(14) 0.0075(10) 0.0116(12) 0.0006(11)
C6 0.049(2) 0.066(2) 0.068(2) -0.0255(19) 0.019(2) 0.0066(19)
C7 0.0298(16) 0.077(2) 0.0261(14) 0.0028(15) -0.0053(13) -0.0092(16)
C8 0.0257(13) 0.0336(13) 0.0183(11) 0.0056(10) 0.0022(11) -0.0001(11)
C9 0.0508(19) 0.0343(15) 0.0371(16) 0.0142(13) 0.0095(15) 0.0079(14)
C10 0.0508(19) 0.0422(17) 0.0289(14) 0.0063(13) 0.0153(15) 0.0107(15)
C11 0.0266(13) 0.0281(13) 0.0210(12) 0.0068(10) 0.0057(11) -0.0007(11)
C12 0.0297(15) 0.0528(18) 0.0362(16) 0.0109(14) -0.0053(13) -0.0082(14)
C13 0.0261(13) 0.0208(12) 0.0233(12) 0.0005(10) 0.0010(11) -0.0033(10)
C14 0.0246(13) 0.0224(12) 0.0216(12) -0.0021(10) 0.0021(11) -0.0018(10)
C15 0.0238(13) 0.0179(11) 0.0182(11) -0.0011(9) 0.0009(10) -0.0027(10)
C16 0.0201(12) 0.0226(12) 0.0292(13) 0.0024(10) 0.0014(11) 0.0016(10)
C17 0.0236(13) 0.0217(12) 0.0269(13) 0.0039(10) -0.0040(11) -0.0009(10)
C18 0.0235(13) 0.0217(12) 0.0199(12) 0.0001(9) -0.0022(11) -0.0035(10)
C19 0.0255(13) 0.0221(12) 0.0249(13) 0.0033(10) -0.0015(11) -0.0016(10)
C20 0.0283(14) 0.0241(12) 0.0193(12) -0.0010(9) 0.0016(11) -0.0062(11)
C21 0.0227(13) 0.0240(12) 0.0200(12) -0.0018(9) 0.0028(10) -0.0022(10)
C22 0.0234(12) 0.0196(11) 0.0165(11) -0.0050(9) 0.0005(10) -0.0028(10)
C23 0.0217(13) 0.0231(12) 0.0212(11) -0.0035(10) 0.0046(11) 0.0027(10)
C24 0.0248(13) 0.0213(12) 0.0241(12) 0.0011(9) -0.0003(11) 0.0034(10)
C25 0.0244(13) 0.0198(11) 0.0175(11) -0.0007(9) -0.0009(10) -0.0006(10)
C26 0.0252(13) 0.0216(12) 0.0208(12) 0.0018(9) -0.0015(11) 0.0022(10)
C27 0.0227(12) 0.0170(11) 0.0147(11) -0.0028(8) -0.0012(10) -0.0025(9)
C28 0.0229(13) 0.0180(11) 0.0168(11) -0.0035(9) -0.0016(10) -0.0026(10)

loop_
_geom_bond_atom_site_label_1
_geom_bond_atom_site_label_2
_geom_bond_distance
_geom_bond_site_symmetry_2
_geom_bond_publ_flag
B1 O2A 1.339(6) . ?
B1 O1B 1.342(6) . ?
B1 O2B 1.382(7) . ?
B1 O1A 1.393(6) . ?
B1 C20 1.558(4) . ?
B2 O4 1.362(3) . ?
B2 O3 1.366(3) . ?
B2 C13 1.558(4) . ?
O1A C2 1.472(7) . ?
O2A C5 1.480(6) . ?
O1B C2 1.442(7) . ?
O2B C5 1.486(6) . ?
O3 C8 1.466(3) . ?
O4 C11 1.468(3) . ?
C1A C2 1.505(6) . ?
C1A H11A 0.9800 . ?
C1A H12A 0.9800 . ?
C1A H13A 0.9800 . ?
C1A H12B 0.7478 . ?
C1A H13B 1.1638 . ?
C1B C2 1.528(6) . ?
C1B H11A 1.2213 . ?
C1B H12A 0.6532 . ?
C1B H13A 1.5780 . ?
C1B H11B 0.9800 . ?
C1B H12B 0.9800 . ?
C1B H13B 0.9800 . ?
C2 C3B 1.480(5) . ?
C2 C5 1.571(4) . ?
C2 C3A 1.562(7) . ?
C3A H31A 0.9800 . ?
C3A H32A 0.9800 . ?
C3A H33A 0.9800 . ?
C3A H31B 0.8596 . ?
C3A H32B 1.0161 . ?
C3B H31A 1.5871 . ?
C3B H32A 1.4110 . ?
C3B H33A 0.6543 . ?
C3B H31B 0.9800 . ?
C3B H32B 0.9800 . ?
C3B H33B 0.9800 . ?
C4 C5 1.507(4) . ?
C4 H41 0.9801 . ?
C4 H42 0.9800 . ?
C4 H43 0.9801 . ?
C5 C6 1.512(4) . ?
C6 H61 0.9801 . ?
C6 H62 0.9802 . ?
C6 H63 0.9802 . ?
C7 C8 1.517(4) . ?
C7 H71 0.9800 . ?
C7 H72 0.9800 . ?
C7 H73 0.9800 . ?
C8 C9 1.514(4) . ?
C8 C11 1.556(4) . ?
C9 H91 0.9800 . ?
C9 H92 0.9801 . ?
C9 H93 0.9800 . ?
C10 C11 1.514(3) . ?
C10 H101 0.9800 . ?
C10 H102 0.9800 . ?
C10 H103 0.9800 . ?
C11 C12 1.513(4) . ?
C12 H121 0.9800 . ?
C12 H122 0.9800 . ?
C12 H123 0.9800 . ?
C13 C26 1.399(4) . ?
C13 C14 1.401(3) . ?
C14 C15 1.402(3) . ?
C14 H14 0.9500 . ?
C15 C27 1.419(3) . ?
C15 C16 1.431(3) . ?
C16 C17 1.353(3) . ?
C16 H16 0.9500 . ?
C17 C18 1.437(3) . ?
C17 H17 0.9500 . ?
C18 C19 1.396(3) . ?
C18 C28 1.423(3) . ?
C19 C20 1.398(4) . ?
C19 H19 0.9500 . ?
C20 C21 1.401(3) . ?
C21 C22 1.403(3) . ?
C21 H21 0.9500 . ?
C22 C28 1.420(3) . ?
C22 C23 1.440(3) . ?
C23 C24 1.350(3) . ?
C23 H23 0.9500 . ?
C24 C25 1.436(3) . ?
C24 H24 0.9500 . ?
C25 C26 1.399(3) . ?
C25 C27 1.422(3) . ?
C26 H26 0.9500 . ?
C27 C28 1.426(3) . ?
